data_2010099
loop_
_publ_author_name
'Yanson, T.I.'
'Manyako, M.B.'
'Bodak, O.I.'
'Zarechnyuk, O.S.'
'Gladyshevskii, R.E.'
'Cerny, R.'
'Yvon, K.'

_publ_section_title
;
 Hexagonal Yb~6~Cr~4+<i>x~</i>Al~43{-~<i>x</i>} (<i>x</i> = 1.76) with
 a new structure type
;
_journal_issue 10
_journal_name_full 'Acta Crystallographica Section C'
_journal_page_first 1529
_journal_page_last 1531
_journal_paper_doi 10.1107/S010827019400377X
_journal_volume 50
_journal_year 1994
_chemical_formula_sum 'Al41.24 Cr5.76 Yb6'
_chemical_formula_weight 2450.45
_space_group_IT_number 193
_symmetry_cell_setting hexagonal
_symmetry_space_group_name_Hall '-P 6c 2'
_symmetry_space_group_name_H-M 'P 63/m c m'
_atom_type_scat_source IntTabIV
_cell_angle_alpha 90
_cell_angle_beta 90
_cell_angle_gamma 120
_cell_formula_units_Z 2
_cell_length_a 10.8670(10)
_cell_length_b 10.8670(10)
_cell_length_c 17.554(2)
_cell_measurement_reflns_used 28
_cell_measurement_temperature 293
_cell_measurement_theta_max 17
_cell_measurement_theta_min 7.5
_cell_volume 1795.3(3)
_diffrn_measurement_device 'Philips PW1100'
_diffrn_measurement_method \w-2\q
_diffrn_radiation_type MoK\a
_diffrn_radiation_wavelength 0.71073
_diffrn_reflns_av_R_equivalents 0.085
_diffrn_reflns_limit_h_max 13
_diffrn_reflns_limit_h_min -13
_diffrn_reflns_limit_k_max 13
_diffrn_reflns_limit_k_min -13
_diffrn_reflns_limit_l_max 24
_diffrn_reflns_limit_l_min 0
_diffrn_reflns_number 3620
_diffrn_reflns_theta_max 29.84
_diffrn_standards_decay_% '1.5, 1.6'
_diffrn_standards_interval_time 60
_diffrn_standards_number 2
_exptl_absorpt_coefficient_mu 18.148
_exptl_absorpt_correction_T_max 0.551
_exptl_absorpt_correction_T_min 0.350
_exptl_absorpt_correction_type analytical
_exptl_crystal_colour silverish
_exptl_crystal_density_diffrn 4.532
_exptl_crystal_description needle
_exptl_crystal_size_max 0.064
_exptl_crystal_size_mid 0.040
_exptl_crystal_size_min 0.032
_refine_diff_density_max 7.1
_refine_diff_density_min -5.0
_refine_ls_extinction_coef 'g = 0.06(2)'
_refine_ls_extinction_method Zachariasen
_refine_ls_goodness_of_fit_obs 1.91
_refine_ls_number_parameters 53
_refine_ls_number_reflns 760
_refine_ls_R_factor_obs 0.053
_refine_ls_shift/esd_max 0.0001
_refine_ls_structure_factor_coef F
_refine_ls_weighting_details 'w = 1/\s^2^(|F|)'
_refine_ls_weighting_scheme calc
_refine_ls_wR_factor_obs 0.036
_reflns_number_observed 760
_reflns_number_total 980
_reflns_observed_criterion |F|>3\s(|F|)
_cod_data_source_file du1079.cif
_cod_data_source_block du1079_structure_1_of_1
_cod_depositor_comments
;
 Changing _atom_site_fract_y value for atom 'Al(5)' from '2x' to '.499(6)'. 
 For the changes the original paper with doi 10.1107/S010827019400377X was 
 consulted.

 Antanas Vaitkus
 2013-04-09

The following automatic conversions were performed:

'_refine_ls_weighting_scheme' value '1/\s^2^(|F|)' was changed to
'calc'. New tag '_refine_ls_weighting_details' was created. The value
of the new tag was set to 'w = 1/\s^2^(|F|)'.

Automatic conversion script
Id: cif_fix_values 3143 2015-03-26 13:38:13Z robertas 
;
_cod_original_sg_symbol_Hall '-P 6 2'
_cod_original_formula_sum 'Yb6 Cr5.76 Al41.24'
_cod_database_code 2010099

loop_
_symmetry_equiv_pos_as_xyz
x,y,z
-x,-y,-z
y,y-x,-z
-y,-y+x,+z
x-y,x,-z
-x+y,-x,+z
x,y,1/2-z
-x,-y,-1/2+z
-y,x-y,1/2-z
+y,-x+y,-1/2+z
y-x,-x,1/2-z
-y+x,+x,-1/2+z
-y,-x,1/2+z
+y,+x,-1/2-z
y-x,y,1/2+z
-y+x,-y,-1/2-z
x,x-y,1/2+z
-x,-x+y,-1/2-z
y,x,z
-y,-x,-z
x-y,-y,z
-x+y,+y,-z
-x,y-x,z
+x,-y+x,-z

loop_
_atom_site_label
_atom_site_fract_x
_atom_site_fract_y
_atom_site_fract_z
_atom_site_U_iso_or_equiv
Yb .46630(6) .0 .09586(4) 0.0085(2)
Cr(1) .2624(4) .0 0.2500 0.0060(10)
Cr(2) .0 .0 .0 0.007(2)
Al(1) .2341(4) .3952(4) .1635(2) 0.0090(10)
Al(2) .1560(5) .0 .1149(3) 0.011(2)
Al(3) .2529(5) .0 .5289(3) 0.009(2)
Al(4) .1481(6) .5472(6) 0.25 0.010(2)
Al(5) .2495(3) .499(6) .0 0.029(2)
Al(6) 0.3333 0.6667 .1313(2) 0.0100(10)
Al(7) .8498(7) .0 0.2500 0.006(2)

loop_
_geom_bond_atom_site_label_1
_geom_bond_atom_site_label_2
_geom_bond_site_symmetry_1
_geom_bond_site_symmetry_2
_geom_bond_distance
_geom_bond_publ_flag
Yb Al(4) . . 3.044(6) yes
Yb Al(5) . . 3.057(5) yes
Yb Al(1) . . 3.062(4) yes
Yb Al(3) . . 3.190(4) yes
Yb Al(6) . . 3.2190(10) yes
Yb Al(1) . . 3.232(8) yes
Yb Al(3) . . 3.270(4) yes
Yb Al(5) . . 3.369(5) yes
Yb Al(2) . . 3.389(4) yes
Yb Yb . . 3.4440(10) yes
Yb Cr(1) . . 3.498(2) yes
Cr(1) Al(7) . . 2.477(4) yes
Cr(1) Al(2) . . 2.638(5) yes
Cr(1) Al(1) . . 2.681(8) yes
Cr(1) Al(4) . . 2.681(6) yes
Cr(1) Yb . . 3.498(2) yes
Cr(2) Al(2) . . 2.635(6) yes
Cr(2) Al(3) . . 2.795(8) yes
Al(1) Al(6) . . 2.647(8) yes
Al(1) Cr(1) . . 2.681(8) yes
Al(1) Al(2) . . 2.709(8) yes
Al(1) Al(4) . . 2.730(14) yes
Al(1) Al(4) . . 2.764(6) yes
Al(1) Al(7) . . 2.792(9) yes
Al(1) Al(3) . . 2.885(6) yes
Al(1) Al(1) . . 3.032(7) yes
Al(1) Al(1) . . 3.038(4) yes
Al(1) Al(5) . . 3.057(4) yes
Al(1) Yb . . 3.062(4) yes
Al(1) Yb . . 3.232(8) yes
Al(2) Cr(2) . . 2.635(6) yes
Al(2) Cr(1) . . 2.638(5) yes
Al(2) Al(1) . . 2.709(8) yes
Al(2) Al(3) . . 2.737(6) yes
Al(2) Al(3) . . 2.837(11) yes
Al(2) Al(7) . . 2.897(6) yes
Al(2) Al(2) . . 2.936(7) yes
Al(2) Yb . . 3.389(4) yes
Al(2) Al(5) . . 3.900(8) yes
Al(3) Al(2) . . 2.737(6) yes
Al(3) Al(5) . . 2.740(9) yes
Al(3) Cr(2) . . 2.795(8) yes
Al(3) Al(2) . . 2.837(11) yes
Al(3) Al(1) . . 2.885(6) yes
Al(3) Al(3) . . 2.930(12) yes
Al(3) Yb . . 3.190(4) yes
Al(3) Yb . . 3.270(4) yes
Al(4) Cr(1) . . 2.681(6) yes
Al(4) Al(1) . . 2.730(14) yes
Al(4) Al(6) . . 2.732(12) yes
Al(4) Al(1) . . 2.764(6) yes
Al(4) Al(4) . . 2.787(17) yes
Al(4) Yb . . 3.044(6) yes
Al(4) Al(4) . . 3.06(2) yes
Al(5) Al(5) . . 2.734(13) yes
Al(5) Al(3) . . 2.740(9) yes
Al(5) Al(6) . . 2.794(6) yes
Al(5) Yb . . 3.057(5) yes
Al(5) Al(1) . . 3.057(4) yes
Al(5) Yb . . 3.369(5) yes
Al(5) Al(2) . . 3.900(8) yes
Al(6) Al(1) . . 2.647(8) yes
Al(6) Al(4) . . 2.732(12) yes
Al(6) Al(5) . . 2.794(5) yes
Al(6) Yb . . 3.2190(10) yes
Al(7) Cr(1) . . 2.477(4) yes
Al(7) Al(1) . . 2.792(9) yes
Al(7) Al(7) . . 2.827(9) yes
Al(7) Al(2) . . 2.897(6) yes
